data_2231823
loop_
_publ_author_name
'Weisser, Marc'
'Schollmeyer, Dieter'
'Laufer, Stefan'

_publ_section_title
;
 1,4-Dimethyl-2-phenyl-6,7-dihydro-1<i>H</i>-pyrazolo[4,3-<i>b</i>]pyridine-3,5(2<i>H</i>,4<i>H</i>)-dione
;
_journal_coeditor_code BT5636
_journal_issue 10
_journal_name_full 'Acta Crystallographica Section E'
_journal_page_first o2586
_journal_paper_doi 10.1107/S1600536811036233
_journal_volume 67
_journal_year 2011
_chemical_formula_moiety 'C14 H15 N3 O2'
_chemical_formula_sum 'C14 H15 N3 O2'
_chemical_formula_weight 257.29
_chemical_name_systematic
;
1,4-Dimethyl-2-phenyl-6,7-dihydro-1<i>H</i>-pyrazolo[4,3-<i>b</i>]pyridine-
3,5(2<i>H</i>,4<i>H</i>)-dione
;
_space_group_IT_number 9
_symmetry_cell_setting monoclinic
_symmetry_space_group_name_Hall 'C -2yc'
_symmetry_space_group_name_H-M 'C 1 c 1'
_atom_sites_solution_hydrogens geom
_atom_sites_solution_primary direct
_atom_sites_solution_secondary difmap
_audit_creation_method SHELXL-97
_cell_angle_alpha 90.00
_cell_angle_beta 120.214(5)
_cell_angle_gamma 90.00
_cell_formula_units_Z 4
_cell_length_a 8.9721(7)
_cell_length_b 21.7653(19)
_cell_length_c 7.3725(5)
_cell_measurement_reflns_used 6605
_cell_measurement_temperature 193(2)
_cell_measurement_theta_max 29.30
_cell_measurement_theta_min 2.78
_cell_volume 1244.12(18)
_computing_cell_refinement 'X-AREA (Stoe, 2010)'
_computing_data_collection 'X-AREA (Stoe, 2010)'
_computing_data_reduction 'X-RED (Stoe, 2010)'
_computing_molecular_graphics 'PLATON (Spek, 2009)'
_computing_publication_material 'PLATON (Spek, 2009)'
_computing_structure_refinement 'SHELXL97 (Sheldrick, 2008)'
_computing_structure_solution 'SIR97 (Altomare <i>et al.</i>, 1999)'
_diffrn_ambient_temperature 193(2)
_diffrn_detector_area_resol_mean 6.67
_diffrn_measured_fraction_theta_full 0.989
_diffrn_measured_fraction_theta_max 0.989
_diffrn_measurement_device '2-circle goniometer'
_diffrn_measurement_device_type 'Stoe IPDS 2T'
_diffrn_measurement_method 'rotation method'
_diffrn_radiation_monochromator graphite
_diffrn_radiation_type MoK\a
_diffrn_radiation_wavelength 0.71073
_diffrn_reflns_av_R_equivalents 0.0359
_diffrn_reflns_av_sigmaI/netI 0.0261
_diffrn_reflns_limit_h_max 12
_diffrn_reflns_limit_h_min -12
_diffrn_reflns_limit_k_max 25
_diffrn_reflns_limit_k_min -29
_diffrn_reflns_limit_l_max 10
_diffrn_reflns_limit_l_min -9
_diffrn_reflns_number 4103
_diffrn_reflns_theta_full 28.90
_diffrn_reflns_theta_max 28.90
_diffrn_reflns_theta_min 2.79
_exptl_absorpt_coefficient_mu 0.095
_exptl_absorpt_correction_type none
_exptl_crystal_colour Colourless
_exptl_crystal_density_diffrn 1.374
_exptl_crystal_density_method 'not measured'
_exptl_crystal_description Plate
_exptl_crystal_F_000 544
_exptl_crystal_size_max 0.45
_exptl_crystal_size_mid 0.17
_exptl_crystal_size_min 0.16
_refine_diff_density_max 0.176
_refine_diff_density_min -0.143
_refine_ls_extinction_method none
_refine_ls_goodness_of_fit_ref 1.042
_refine_ls_hydrogen_treatment constr
_refine_ls_matrix_type full
_refine_ls_number_parameters 174
_refine_ls_number_reflns 1623
_refine_ls_number_restraints 2
_refine_ls_restrained_S_all 1.041
_refine_ls_R_factor_all 0.0294
_refine_ls_R_factor_gt 0.0273
_refine_ls_shift/su_max 0.000
_refine_ls_shift/su_mean 0.000
_refine_ls_structure_factor_coef Fsqd
_refine_ls_weighting_details 'calc w=1/[\s^2^(Fo^2^)+(0.0454P)^2^+0.1582P] where P=(Fo^2^+2Fc^2^)/3'
_refine_ls_weighting_scheme calc
_refine_ls_wR_factor_obs 0.0696
_refine_ls_wR_factor_ref 0.0707
_reflns_number_gt 1541
_reflns_number_total 1623
_reflns_threshold_expression >2\s(I)
_cod_data_source_file bt5636.cif
_cod_data_source_block I
_cod_original_cell_volume 1244.12(17)
_cod_original_sg_symbol_H-M 'C c'
_cod_database_code 2231823
_cod_database_fobs_code 2231823

loop_
_symmetry_equiv_pos_as_xyz
'x, y, z'
'x, -y, z+1/2'
'x+1/2, y+1/2, z'
'x+1/2, -y+1/2, z+1/2'

loop_
_atom_site_type_symbol
_atom_site_label
_atom_site_fract_x
_atom_site_fract_y
_atom_site_fract_z
_atom_site_U_iso_or_equiv
_atom_site_adp_type
_atom_site_calc_flag
_atom_site_refinement_flags
_atom_site_occupancy
_atom_site_symmetry_multiplicity
N N1 0.35428(16) 0.22736(6) 0.2232(2) 0.0248(3) Uani d . 1 1
C C2 0.31867(18) 0.27099(7) 0.3359(2) 0.0250(3) Uani d . 1 1
C C3 0.36758(18) 0.32872(6) 0.2826(2) 0.0241(3) Uani d . 1 1
C C4 0.43857(18) 0.31670(7) 0.1635(2) 0.0240(3) Uani d . 1 1
N N5 0.44486(16) 0.25431(6) 0.1332(2) 0.0239(2) Uani d . 1 1
C C6 0.37458(19) 0.16362(7) 0.2688(2) 0.0245(3) Uani d . 1 1
C C7 0.2491(2) 0.13330(7) 0.2930(3) 0.0305(3) Uani d . 1 1
H H7 0.1517 0.1550 0.2782 0.037 Uiso calc R 1 1
C C8 0.2679(3) 0.07098(8) 0.3392(3) 0.0386(4) Uani d . 1 1
H H8 0.1846 0.0503 0.3602 0.046 Uiso calc R 1 1
C C9 0.4070(3) 0.03872(8) 0.3550(3) 0.0420(4) Uani d . 1 1
H H9 0.4181 -0.0040 0.3852 0.050 Uiso calc R 1 1
C C10 0.5303(2) 0.06878(8) 0.3266(3) 0.0373(4) Uani d . 1 1
H H10 0.6246 0.0465 0.3351 0.045 Uiso calc R 1 1
C C11 0.5156(2) 0.13149(8) 0.2858(3) 0.0301(3) Uani d . 1 1
H H11 0.6012 0.1524 0.2696 0.036 Uiso calc R 1 1
O O12 0.26349(16) 0.25874(6) 0.45386(19) 0.0330(3) Uani d . 1 1
N N13 0.35152(17) 0.38830(6) 0.3448(2) 0.0291(3) Uani d . 1 1
C C14 0.4310(2) 0.43628(7) 0.3067(3) 0.0311(3) Uani d . 1 1
C C15 0.5584(2) 0.41980(8) 0.2363(3) 0.0328(3) Uani d . 1 1
H H15A 0.6707 0.4100 0.3621 0.039 Uiso calc R 1 1
H H15B 0.5757 0.4563 0.1690 0.039 Uiso calc R 1 1
C C16 0.5053(2) 0.36558(7) 0.0828(3) 0.0290(3) Uani d . 1 1
H H16A 0.4149 0.3785 -0.0594 0.035 Uiso calc R 1 1
H H16B 0.6059 0.3503 0.0748 0.035 Uiso calc R 1 1
C C17 0.3917(2) 0.23369(8) -0.0807(2) 0.0291(3) Uani d . 1 1
H H17A 0.2717 0.2458 -0.1759 0.044 Uiso calc R 1 1
H H17B 0.4018 0.1889 -0.0821 0.044 Uiso calc R 1 1
H H17C 0.4662 0.2527 -0.1267 0.044 Uiso calc R 1 1
C C18 0.2290(3) 0.40112(8) 0.4156(3) 0.0394(4) Uani d . 1 1
H H18A 0.2698 0.4362 0.5119 0.059 Uiso calc R 1 1
H H18B 0.2191 0.3650 0.4883 0.059 Uiso calc R 1 1
H H18C 0.1159 0.4107 0.2942 0.059 Uiso calc R 1 1
O O19 0.4061(2) 0.48961(6) 0.3370(2) 0.0423(3) Uani d . 1 1

loop_
_atom_site_aniso_label
_atom_site_aniso_U_11
_atom_site_aniso_U_22
_atom_site_aniso_U_33
_atom_site_aniso_U_12
_atom_site_aniso_U_13
_atom_site_aniso_U_23
N1 0.0286(6) 0.0233(6) 0.0300(6) -0.0013(4) 0.0203(5) 0.0012(5)
C2 0.0246(6) 0.0261(7) 0.0255(6) 0.0001(5) 0.0136(5) 0.0008(5)
C3 0.0255(6) 0.0227(6) 0.0252(7) -0.0010(5) 0.0136(5) 0.0018(5)
C4 0.0232(6) 0.0254(7) 0.0241(6) -0.0015(5) 0.0124(5) 0.0023(5)
N5 0.0259(5) 0.0252(6) 0.0259(6) -0.0023(4) 0.0171(5) 0.0005(5)
C6 0.0281(6) 0.0216(6) 0.0244(6) -0.0030(5) 0.0136(5) -0.0020(5)
C7 0.0339(8) 0.0282(8) 0.0337(8) -0.0062(6) 0.0203(6) -0.0040(6)
C8 0.0523(10) 0.0289(8) 0.0423(10) -0.0126(7) 0.0295(8) -0.0047(7)
C9 0.0576(11) 0.0207(7) 0.0462(10) -0.0034(7) 0.0249(8) 0.0007(7)
C10 0.0389(8) 0.0272(8) 0.0416(10) 0.0044(6) 0.0173(7) -0.0011(6)
C11 0.0272(7) 0.0269(7) 0.0333(8) -0.0022(5) 0.0130(6) -0.0022(6)
O12 0.0435(6) 0.0324(6) 0.0363(6) -0.0002(5) 0.0299(5) 0.0015(5)
N13 0.0343(6) 0.0240(6) 0.0316(6) 0.0003(5) 0.0185(5) -0.0012(5)
C14 0.0378(8) 0.0243(7) 0.0265(7) -0.0023(6) 0.0127(6) 0.0009(6)
C15 0.0341(7) 0.0276(7) 0.0346(8) -0.0066(6) 0.0157(6) 0.0040(6)
C16 0.0305(7) 0.0293(7) 0.0297(7) -0.0030(5) 0.0170(6) 0.0053(6)
C17 0.0277(7) 0.0353(8) 0.0270(7) -0.0014(6) 0.0159(6) -0.0038(6)
C18 0.0490(10) 0.0332(8) 0.0491(10) 0.0044(7) 0.0343(9) -0.0036(7)
O19 0.0596(8) 0.0229(6) 0.0438(7) -0.0010(5) 0.0255(6) -0.0012(5)

loop_
_atom_type_symbol
_atom_type_description
_atom_type_scat_dispersion_real
_atom_type_scat_dispersion_imag
_atom_type_scat_source
C C 0.0033 0.0016 'International Tables Vol C Tables 4.2.6.8 and 6.1.1.4'
H H 0.0000 0.0000 'International Tables Vol C Tables 4.2.6.8 and 6.1.1.4'
N N 0.0061 0.0033 'International Tables Vol C Tables 4.2.6.8 and 6.1.1.4'
O O 0.0106 0.0060 'International Tables Vol C Tables 4.2.6.8 and 6.1.1.4'

loop_
_geom_angle_atom_site_label_1
_geom_angle_atom_site_label_2
_geom_angle_atom_site_label_3
_geom_angle
C2 N1 N5 110.78(12)
C2 N1 C6 124.29(12)
N5 N1 C6 118.88(12)
O12 C2 N1 124.53(14)
O12 C2 C3 131.78(14)
N1 C2 C3 103.65(12)
C4 C3 N13 123.53(13)
C4 C3 C2 108.44(13)
N13 C3 C2 128.01(13)
C3 C4 N5 111.62(12)
C3 C4 C16 122.80(14)
N5 C4 C16 125.56(13)
C4 N5 N1 104.62(11)
C4 N5 C17 117.15(13)
N1 N5 C17 115.18(12)
C7 C6 C11 120.43(14)
C7 C6 N1 118.59(14)
C11 C6 N1 120.98(13)
C8 C7 C6 119.23(16)
C8 C7 H7 120.4
C6 C7 H7 120.4
C9 C8 C7 120.61(16)
C9 C8 H8 119.7
C7 C8 H8 119.7
C8 C9 C10 120.07(16)
C8 C9 H9 120.0
C10 C9 H9 120.0
C9 C10 C11 119.95(16)
C9 C10 H10 120.0
C11 C10 H10 120.0
C10 C11 C6 119.67(15)
C10 C11 H11 120.2
C6 C11 H11 120.2
C14 N13 C3 119.08(13)
C14 N13 C18 119.34(14)
C3 N13 C18 120.76(13)
O19 C14 N13 121.55(16)
O19 C14 C15 121.68(15)
N13 C14 C15 116.69(14)
C14 C15 C16 115.22(13)
C14 C15 H15A 108.5
C16 C15 H15A 108.5
C14 C15 H15B 108.5
C16 C15 H15B 108.5
H15A C15 H15B 107.5
C4 C16 C15 107.06(13)
C4 C16 H16A 110.3
C15 C16 H16A 110.3
C4 C16 H16B 110.3
C15 C16 H16B 110.3
H16A C16 H16B 108.6
N5 C17 H17A 109.5
N5 C17 H17B 109.5
H17A C17 H17B 109.5
N5 C17 H17C 109.5
H17A C17 H17C 109.5
H17B C17 H17C 109.5
N13 C18 H18A 109.5
N13 C18 H18B 109.5
H18A C18 H18B 109.5
N13 C18 H18C 109.5
H18A C18 H18C 109.5
H18B C18 H18C 109.5

loop_
_geom_bond_atom_site_label_1
_geom_bond_atom_site_label_2
_geom_bond_distance
N1 C2 1.4009(19)
N1 N5 1.4098(16)
N1 C6 1.4173(18)
C2 O12 1.2269(18)
C2 C3 1.449(2)
C3 C4 1.344(2)
C3 N13 1.4069(19)
C4 N5 1.3820(19)
C4 C16 1.485(2)
N5 C17 1.4691(19)
C6 C7 1.392(2)
C6 C11 1.395(2)
C7 C8 1.388(2)
C7 H7 0.9500
C8 C9 1.385(3)
C8 H8 0.9500
C9 C10 1.389(3)
C9 H9 0.9500
C10 C11 1.390(2)
C10 H10 0.9500
C11 H11 0.9500
N13 C14 1.371(2)
N13 C18 1.462(2)
C14 O19 1.224(2)
C14 C15 1.517(3)
C15 C16 1.536(2)
C15 H15A 0.9900
C15 H15B 0.9900
C16 H16A 0.9900
C16 H16B 0.9900
C17 H17A 0.9800
C17 H17B 0.9800
C17 H17C 0.9800
C18 H18A 0.9800
C18 H18B 0.9800
C18 H18C 0.9800

loop_
_geom_torsion_atom_site_label_1
_geom_torsion_atom_site_label_2
_geom_torsion_atom_site_label_3
_geom_torsion_atom_site_label_4
_geom_torsion
N5 N1 C2 O12 -169.21(15)
C6 N1 C2 O12 -17.1(2)
N5 N1 C2 C3 8.97(15)
C6 N1 C2 C3 161.12(13)
O12 C2 C3 C4 173.11(17)
N1 C2 C3 C4 -4.88(15)
O12 C2 C3 N13 -5.2(3)
N1 C2 C3 N13 176.85(14)
N13 C3 C4 N5 177.41(13)
C2 C3 C4 N5 -0.95(17)
N13 C3 C4 C16 -0.9(2)
C2 C3 C4 C16 -179.27(13)
C3 C4 N5 N1 6.36(17)
C16 C4 N5 N1 -175.38(13)
C3 C4 N5 C17 135.25(13)
C16 C4 N5 C17 -46.5(2)
C2 N1 N5 C4 -9.63(16)
C6 N1 N5 C4 -163.47(12)
C2 N1 N5 C17 -139.69(13)
C6 N1 N5 C17 66.46(18)
C2 N1 C6 C7 50.1(2)
N5 N1 C6 C7 -159.82(13)
C2 N1 C6 C11 -130.91(15)
N5 N1 C6 C11 19.2(2)
C11 C6 C7 C8 1.5(2)
N1 C6 C7 C8 -179.53(16)
C6 C7 C8 C9 -1.9(3)
C7 C8 C9 C10 0.7(3)
C8 C9 C10 C11 1.1(3)
C9 C10 C11 C6 -1.5(3)
C7 C6 C11 C10 0.2(2)
N1 C6 C11 C10 -178.76(16)
C4 C3 N13 C14 -8.7(2)
C2 C3 N13 C14 169.31(14)
C4 C3 N13 C18 160.80(16)
C2 C3 N13 C18 -21.2(2)
C3 N13 C14 O19 172.06(16)
C18 N13 C14 O19 2.4(2)
C3 N13 C14 C15 -11.1(2)
C18 N13 C14 C15 179.24(16)
O19 C14 C15 C16 -143.95(16)
N13 C14 C15 C16 39.2(2)
C3 C4 C16 C15 26.93(19)
N5 C4 C16 C15 -151.14(15)
C14 C15 C16 C4 -44.36(18)

loop_
_cod_related_entry_id
_cod_related_entry_database
_cod_related_entry_code
1 ChemSpider 30657008
